data_7022054
loop_
_publ_author_name
'Nifant'ev, Ilya E.'
'Tavtorkin, Alexander N.'
'Shlyahtin, Andrei V.'
'Korchagina, Sof'ya A.'
'Gavrilenko, Inna F.'
'Glebova, Natalya N.'
'Churakov, Andrei V.'

_publ_section_title
;
 Easily accessible, hydrocarbon-soluble, crystalline, anhydrous lanthanide
 (Nd, La, and Y) phosphates.
;
_journal_issue 4
_journal_name_full 'Dalton transactions (Cambridge, England : 2003)'
_journal_page_first 1223
_journal_page_last 1230
_journal_paper_doi 10.1039/c2dt31505j
_journal_volume 42
_journal_year 2013
_chemical_formula_moiety 'C102 H168 O24 P6 Y2, C6 H14'
_chemical_formula_sum 'C108 H182 O24 P6 Y2'
_chemical_formula_weight 2228.18
_chemical_name_systematic
;
?
;
_space_group_IT_number 2
_symmetry_cell_setting triclinic
_symmetry_space_group_name_Hall '-P 1'
_symmetry_space_group_name_H-M 'P -1'
_atom_sites_solution_hydrogens geom
_atom_sites_solution_primary direct
_atom_sites_solution_secondary difmap
_audit_creation_method SHELXL-97
_cell_angle_alpha 81.292(2)
_cell_angle_beta 87.985(2)
_cell_angle_gamma 76.987(2)
_cell_formula_units_Z 2
_cell_length_a 15.049(2)
_cell_length_b 20.351(3)
_cell_length_c 22.399(3)
_cell_measurement_reflns_used 9208
_cell_measurement_temperature 296(2)
_cell_measurement_theta_max 21.544
_cell_measurement_theta_min 2.242
_cell_volume 6606.7(16)
_computing_structure_refinement 'SHELXL-97 (Sheldrick, 1997)'
_computing_structure_solution 'SHELXS-97 (Sheldrick, 1990)'
_diffrn_ambient_temperature 296(2)
_diffrn_measured_fraction_theta_full 0.998
_diffrn_measured_fraction_theta_max 0.998
_diffrn_measurement_device_type 'Bruker SMART APEX II'
_diffrn_measurement_method \w
_diffrn_radiation_monochromator graphite
_diffrn_radiation_source 'fine-focus sealed tube'
_diffrn_radiation_type MoK\a
_diffrn_radiation_wavelength 0.71073
_diffrn_reflns_av_R_equivalents 0.0495
_diffrn_reflns_av_sigmaI/netI 0.0781
_diffrn_reflns_limit_h_max 18
_diffrn_reflns_limit_h_min -18
_diffrn_reflns_limit_k_max 24
_diffrn_reflns_limit_k_min -24
_diffrn_reflns_limit_l_max 27
_diffrn_reflns_limit_l_min -27
_diffrn_reflns_number 56736
_diffrn_reflns_theta_full 25.50
_diffrn_reflns_theta_max 25.50
_diffrn_reflns_theta_min 2.28
_diffrn_standards_decay_% 0
_diffrn_standards_interval_time 0
_diffrn_standards_number 0
_exptl_absorpt_coefficient_mu 1.005
_exptl_absorpt_correction_T_max 0.8243
_exptl_absorpt_correction_T_min 0.7872
_exptl_absorpt_correction_type multi-scan
_exptl_absorpt_process_details 'SADABS (Bruker, 2008)'
_exptl_crystal_colour colourless
_exptl_crystal_density_diffrn 1.120
_exptl_crystal_density_method 'not measured'
_exptl_crystal_description block
_exptl_crystal_F_000 2380
_exptl_crystal_size_max 0.25
_exptl_crystal_size_mid 0.20
_exptl_crystal_size_min 0.20
_refine_diff_density_max 0.928
_refine_diff_density_min -0.603
_refine_diff_density_rms 0.089
_refine_ls_extinction_method none
_refine_ls_goodness_of_fit_ref 1.034
_refine_ls_hydrogen_treatment constr
_refine_ls_matrix_type full
_refine_ls_number_parameters 1052
_refine_ls_number_reflns 24561
_refine_ls_number_restraints 54
_refine_ls_restrained_S_all 1.041
_refine_ls_R_factor_all 0.1266
_refine_ls_R_factor_gt 0.0709
_refine_ls_shift/su_max 0.001
_refine_ls_shift/su_mean 0.000
_refine_ls_structure_factor_coef Fsqd
_refine_ls_weighting_details 'calc w=1/[\s^2^(Fo^2^)+(0.1361P)^2^+0.0000P] where P=(Fo^2^+2Fc^2^)/3'
_refine_ls_weighting_scheme calc
_refine_ls_wR_factor_gt 0.1989
_refine_ls_wR_factor_ref 0.2282
_reflns_number_gt 14593
_reflns_number_total 24561
_reflns_threshold_expression I>2\s(I)
_cod_data_source_file c2dt31505j.txt
_cod_data_source_block y
_cod_original_cell_volume 6606.5(16)
_cod_database_code 7022054

loop_
_symmetry_equiv_pos_as_xyz
'x, y, z'
'-x, -y, -z'

loop_
_atom_site_label
_atom_site_type_symbol
_atom_site_fract_x
_atom_site_fract_y
_atom_site_fract_z
_atom_site_U_iso_or_equiv
_atom_site_adp_type
_atom_site_occupancy
_atom_site_symmetry_multiplicity
_atom_site_calc_flag
_atom_site_refinement_flags
_atom_site_disorder_assembly
_atom_site_disorder_group
Y1 Y 0.84069(3) 0.20341(2) 0.15875(2) 0.03763(14) Uani 1 1 d . . .
Y2 Y 0.66013(3) 0.20715(2) 0.29889(2) 0.03805(14) Uani 1 1 d . . .
P1 P 0.83080(9) 0.06249(7) 0.25284(6) 0.0458(3) Uani 1 1 d . . .
P2 P 0.60508(9) 0.17821(7) 0.16426(6) 0.0447(3) Uani 1 1 d . . .
P3 P 0.69738(10) 0.34820(7) 0.18621(6) 0.0490(3) Uani 1 1 d . . .
P4 P 0.87184(10) 0.22995(8) 0.31434(6) 0.0538(4) Uani 1 1 d . . .
P5 P 0.96075(10) 0.20810(7) 0.05573(6) 0.0478(3) Uani 1 1 d . . .
P6 P 0.53505(10) 0.21566(7) 0.39886(6) 0.0488(3) Uani 1 1 d . . .
O11 O 0.7862(2) 0.00761(17) 0.23142(16) 0.0543(9) Uani 1 1 d . . .
O12 O 0.8980(2) 0.02332(17) 0.30671(15) 0.0506(9) Uani 1 1 d . . .
O13 O 0.8832(2) 0.09320(17) 0.20277(16) 0.0530(9) Uani 1 1 d . . .
O14 O 0.7587(2) 0.11273(17) 0.27945(16) 0.0538(9) Uani 1 1 d . . .
O21 O 0.5418(2) 0.23650(18) 0.12256(16) 0.0557(9) Uani 1 1 d . . .
O22 O 0.5924(2) 0.11036(18) 0.14268(15) 0.0513(9) Uani 1 1 d . . .
O23 O 0.5774(2) 0.17835(18) 0.22920(15) 0.0503(9) Uani 1 1 d . . .
O24 O 0.7015(2) 0.18309(19) 0.15269(15) 0.0528(9) Uani 1 1 d . . .
O31 O 0.7327(3) 0.40141(19) 0.21655(17) 0.0632(10) Uani 1 1 d . . .
O32 O 0.6111(2) 0.38967(17) 0.14794(15) 0.0513(9) Uani 1 1 d . . .
O33 O 0.7683(3) 0.31331(17) 0.14586(16) 0.0567(10) Uani 1 1 d . . .
O34 O 0.6632(3) 0.30059(18) 0.23374(15) 0.0565(10) Uani 1 1 d . . .
O41 O 0.9472(3) 0.1724(2) 0.34963(17) 0.0675(11) Uani 1 1 d . . .
O42 O 0.9012(3) 0.29865(19) 0.31931(16) 0.0590(10) Uani 1 1 d . . .
O43 O 0.7798(2) 0.2301(2) 0.34137(16) 0.0580(10) Uani 1 1 d . . .
O44 O 0.8773(3) 0.22258(19) 0.24898(16) 0.0581(10) Uani 1 1 d . . .
O51 O 1.0430(3) 0.15469(19) 0.03619(17) 0.0684(12) Uani 1 1 d . . .
O52 O 0.9565(2) 0.26893(17) 0.00319(15) 0.0498(9) Uani 1 1 d . . .
O53 O 0.8733(2) 0.18467(18) 0.06005(15) 0.0543(9) Uani 1 1 d . . .
O54 O 0.9745(2) 0.22722(18) 0.11639(15) 0.0521(9) Uani 1 1 d . . .
O61 O 0.4394(3) 0.1981(2) 0.40899(17) 0.0655(11) Uani 1 1 d . . .
O62 O 0.5491(2) 0.24028(19) 0.45967(15) 0.0558(9) Uani 1 1 d . . .
O63 O 0.6090(2) 0.15544(17) 0.38815(14) 0.0505(9) Uani 1 1 d . . .
O64 O 0.5393(3) 0.27063(18) 0.34634(15) 0.0579(10) Uani 1 1 d . . .
C11 C 0.9240(4) -0.0481(3) 0.3239(2) 0.0491(13) Uani 1 1 d . . .
C12 C 1.0114(4) -0.0808(3) 0.3083(2) 0.0536(14) Uani 1 1 d . . .
C13 C 1.0316(4) -0.1514(3) 0.3190(3) 0.0674(17) Uani 1 1 d . . .
H13A H 1.0893 -0.1748 0.3089 0.081 Uiso 1 1 calc R . .
C14 C 0.9696(5) -0.1884(3) 0.3439(3) 0.0769(19) Uani 1 1 d . . .
C15 C 0.8888(5) -0.1517(3) 0.3654(3) 0.0740(19) Uani 1 1 d . . .
H15A H 0.8486 -0.1761 0.3856 0.089 Uiso 1 1 calc R . .
C16 C 0.8645(4) -0.0829(3) 0.3589(2) 0.0586(15) Uani 1 1 d . . .
C17 C 1.0875(4) -0.0448(3) 0.2836(3) 0.0641(16) Uani 1 1 d . . .
C18 C 0.7782(4) -0.0482(3) 0.3930(3) 0.0669(17) Uani 1 1 d . . .
C19 C 0.9945(6) -0.2658(3) 0.3500(4) 0.113(3) Uani 1 1 d U . .
H19A H 1.0491 -0.2830 0.3736 0.170 Uiso 1 1 calc R . .
H19B H 1.0045 -0.2794 0.3107 0.170 Uiso 1 1 calc R . .
H19C H 0.9457 -0.2840 0.3697 0.170 Uiso 1 1 calc R . .
C21 C 0.5271(4) 0.1057(3) 0.1003(2) 0.0468(12) Uani 1 1 d . . .
C22 C 0.5483(4) 0.1158(3) 0.0385(2) 0.0528(14) Uani 1 1 d . . .
C23 C 0.4753(5) 0.1245(3) -0.0005(3) 0.0732(18) Uani 1 1 d . . .
H23A H 0.4859 0.1344 -0.0417 0.088 Uiso 1 1 calc R . .
C24 C 0.3882(5) 0.1195(4) 0.0179(3) 0.077(2) Uani 1 1 d . . .
C25 C 0.3776(5) 0.0989(4) 0.0788(3) 0.079(2) Uani 1 1 d . . .
H25A H 0.3212 0.0908 0.0919 0.095 Uiso 1 1 calc R . .
C26 C 0.4454(4) 0.0892(3) 0.1220(3) 0.0602(15) Uani 1 1 d . . .
C27 C 0.6447(4) 0.1173(3) 0.0114(2) 0.0609(15) Uani 1 1 d . . .
C28 C 0.4278(5) 0.0591(4) 0.1869(3) 0.080(2) Uani 1 1 d . . .
C29 C 0.3104(6) 0.1334(5) -0.0263(4) 0.113(3) Uani 1 1 d U . .
H29A H 0.3261 0.1042 -0.0568 0.170 Uiso 1 1 calc R . .
H29B H 0.2991 0.1802 -0.0450 0.170 Uiso 1 1 calc R . .
H29C H 0.2566 0.1246 -0.0053 0.170 Uiso 1 1 calc R . .
C31 C 0.5917(3) 0.4603(3) 0.1275(2) 0.0478(13) Uani 1 1 d . . .
C32 C 0.5404(4) 0.5041(3) 0.1655(3) 0.0653(16) Uani 1 1 d . . .
C33 C 0.5371(4) 0.5739(3) 0.1476(3) 0.0711(18) Uani 1 1 d . . .
H33A H 0.5073 0.6045 0.1726 0.085 Uiso 1 1 calc R . .
C34 C 0.5751(4) 0.5991(3) 0.0955(3) 0.0671(17) Uani 1 1 d . . .
C35 C 0.6146(4) 0.5537(3) 0.0573(3) 0.0589(15) Uani 1 1 d . . .
H35A H 0.6371 0.5709 0.0205 0.071 Uiso 1 1 calc R . .
C36 C 0.6226(3) 0.4850(3) 0.0703(2) 0.0491(13) Uani 1 1 d . . .
C37 C 0.4872(5) 0.4826(4) 0.2224(3) 0.080(2) Uani 1 1 d . . .
C38 C 0.6638(4) 0.4398(3) 0.0217(2) 0.0504(13) Uani 1 1 d . . .
C39 C 0.5707(6) 0.6748(3) 0.0803(3) 0.094(2) Uani 1 1 d U . .
H39A H 0.5786 0.6863 0.0376 0.141 Uiso 1 1 calc R . .
H39B H 0.6183 0.6863 0.1014 0.141 Uiso 1 1 calc R . .
H39C H 0.5125 0.6998 0.0922 0.141 Uiso 1 1 calc R . .
C41 C 0.9669(4) 0.3082(3) 0.3597(3) 0.0580(15) Uani 1 1 d . . .
C42 C 0.9350(4) 0.3319(3) 0.4135(3) 0.0682(17) Uani 1 1 d . . .
C43 C 1.0021(5) 0.3292(4) 0.4556(3) 0.079(2) Uani 1 1 d . . .
H43A H 0.9842 0.3413 0.4934 0.095 Uiso 1 1 calc R . .
C44 C 1.0942(5) 0.3095(4) 0.4435(3) 0.078(2) Uani 1 1 d . . .
C45 C 1.1203(4) 0.2974(3) 0.3863(3) 0.0672(17) Uani 1 1 d . . .
H45A H 1.1821 0.2896 0.3767 0.081 Uiso 1 1 calc R . .
C46 C 1.0593(4) 0.2963(3) 0.3427(3) 0.0639(16) Uani 1 1 d . . .
C47 C 0.8327(5) 0.3577(4) 0.4303(3) 0.085(2) Uani 1 1 d . . .
C48 C 1.0960(4) 0.2842(3) 0.2782(3) 0.0674(17) Uani 1 1 d . . .
C49 C 1.1641(6) 0.3079(5) 0.4909(4) 0.108(3) Uani 1 1 d U . .
H49A H 1.1512 0.2805 0.5275 0.162 Uiso 1 1 calc R . .
H49B H 1.1615 0.3535 0.4985 0.162 Uiso 1 1 calc R . .
H49C H 1.2239 0.2888 0.4767 0.162 Uiso 1 1 calc R . .
C51 C 1.0153(4) 0.2788(3) -0.0462(2) 0.0499(13) Uani 1 1 d . . .
C52 C 0.9945(4) 0.2606(3) -0.1009(2) 0.0580(15) Uani 1 1 d . . .
C53 C 1.0585(5) 0.2659(3) -0.1463(3) 0.0713(18) Uani 1 1 d . . .
H53A H 1.0496 0.2512 -0.1825 0.086 Uiso 1 1 calc R . .
C54 C 1.1340(5) 0.2914(4) -0.1408(3) 0.079(2) Uani 1 1 d . . .
C55 C 1.1455(4) 0.3152(3) -0.0881(3) 0.0717(18) Uani 1 1 d . . .
H55A H 1.1947 0.3351 -0.0849 0.086 Uiso 1 1 calc R . .
C56 C 1.0862(4) 0.3108(3) -0.0390(3) 0.0568(14) Uani 1 1 d . . .
C57 C 0.9080(5) 0.2364(3) -0.1131(3) 0.0679(17) Uani 1 1 d . . .
C58 C 1.1031(4) 0.3416(3) 0.0176(3) 0.0665(17) Uani 1 1 d . . .
C59 C 1.2039(6) 0.2962(5) -0.1911(4) 0.117(3) Uani 1 1 d U . .
H59A H 1.2201 0.2536 -0.2066 0.175 Uiso 1 1 calc R . .
H59B H 1.2572 0.3060 -0.1754 0.175 Uiso 1 1 calc R . .
H59C H 1.1783 0.3319 -0.2229 0.175 Uiso 1 1 calc R . .
C61 C 0.4910(4) 0.2467(3) 0.5106(2) 0.0518(14) Uani 1 1 d . . .
C62 C 0.5003(4) 0.1906(3) 0.5564(2) 0.0583(15) Uani 1 1 d . . .
C63 C 0.4349(5) 0.1982(4) 0.6031(3) 0.0736(19) Uani 1 1 d . . .
H63A H 0.4362 0.1614 0.6335 0.088 Uiso 1 1 calc R . .
C64 C 0.3707(5) 0.2556(4) 0.6058(3) 0.0718(18) Uani 1 1 d . . .
C65 C 0.3726(4) 0.3111(4) 0.5636(3) 0.0712(18) Uani 1 1 d . . .
H65A H 0.3317 0.3520 0.5675 0.085 Uiso 1 1 calc R . .
C66 C 0.4332(4) 0.3096(3) 0.5148(3) 0.0592(15) Uani 1 1 d . . .
C67 C 0.5736(4) 0.1242(3) 0.5592(2) 0.0661(16) Uani 1 1 d . . .
C68 C 0.4327(5) 0.3768(3) 0.4690(3) 0.0758(19) Uani 1 1 d . . .
C69 C 0.3030(5) 0.2580(5) 0.6578(3) 0.109(3) Uani 1 1 d U . .
H69A H 0.2725 0.2211 0.6593 0.163 Uiso 1 1 calc R . .
H69B H 0.2589 0.3006 0.6517 0.163 Uiso 1 1 calc R . .
H69C H 0.3348 0.2539 0.6950 0.163 Uiso 1 1 calc R . .
C71 C 1.0786(6) -0.0259(4) 0.2167(4) 0.112(3) Uiso 1 1 d . . .
H71A H 1.0155 -0.0168 0.2056 0.168 Uiso 1 1 calc R . .
H71B H 1.1125 -0.0629 0.1974 0.168 Uiso 1 1 calc R . .
H71C H 1.1022 0.0141 0.2040 0.168 Uiso 1 1 calc R . .
C72 C 1.1817(6) -0.0911(5) 0.2962(4) 0.127(3) Uiso 1 1 d . . .
H72A H 1.1900 -0.1043 0.3389 0.190 Uiso 1 1 calc R . .
H72B H 1.2275 -0.0671 0.2803 0.190 Uiso 1 1 calc R . .
H72C H 1.1869 -0.1310 0.2771 0.190 Uiso 1 1 calc R . .
C73 C 1.0895(7) 0.0153(5) 0.3126(5) 0.142(4) Uiso 1 1 d . . .
H73A H 1.0406 0.0524 0.2970 0.213 Uiso 1 1 calc R . .
H73B H 1.1467 0.0282 0.3041 0.213 Uiso 1 1 calc R . .
H73C H 1.0824 0.0044 0.3554 0.213 Uiso 1 1 calc R . .
C74 C 0.7933(5) 0.0135(3) 0.4194(3) 0.0798(19) Uiso 1 1 d . . .
H74A H 0.8399 -0.0013 0.4498 0.120 Uiso 1 1 calc R . .
H74B H 0.7376 0.0353 0.4372 0.120 Uiso 1 1 calc R . .
H74C H 0.8119 0.0451 0.3879 0.120 Uiso 1 1 calc R . .
C75 C 0.7585(5) -0.0996(4) 0.4473(3) 0.090(2) Uiso 1 1 d . . .
H75A H 0.8126 -0.1170 0.4713 0.135 Uiso 1 1 calc R . .
H75B H 0.7401 -0.1365 0.4328 0.135 Uiso 1 1 calc R . .
H75C H 0.7106 -0.0771 0.4715 0.135 Uiso 1 1 calc R . .
C76 C 0.6913(5) -0.0293(3) 0.3534(3) 0.0800(19) Uiso 1 1 d . . .
H76A H 0.6974 0.0058 0.3207 0.120 Uiso 1 1 calc R . .
H76B H 0.6392 -0.0131 0.3774 0.120 Uiso 1 1 calc R . .
H76C H 0.6835 -0.0688 0.3374 0.120 Uiso 1 1 calc R . .
C77 C 0.8320(5) -0.0361(3) 0.1894(3) 0.0783(19) Uiso 1 1 d . . .
H77A H 0.8934 -0.0574 0.2035 0.094 Uiso 1 1 calc R . .
H77B H 0.8361 -0.0091 0.1502 0.094 Uiso 1 1 calc R . .
C78 C 0.7815(7) -0.0889(5) 0.1837(4) 0.129(3) Uiso 1 1 d . . .
H78A H 0.8063 -0.1127 0.1509 0.194 Uiso 1 1 calc R . .
H78B H 0.7184 -0.0680 0.1760 0.194 Uiso 1 1 calc R . .
H78C H 0.7870 -0.1205 0.2205 0.194 Uiso 1 1 calc R . .
C81 C 0.6583(5) 0.1909(3) -0.0003(3) 0.0740(18) Uiso 1 1 d . . .
H81A H 0.6503 0.2098 0.0368 0.111 Uiso 1 1 calc R . .
H81B H 0.6143 0.2179 -0.0293 0.111 Uiso 1 1 calc R . .
H81C H 0.7187 0.1909 -0.0156 0.111 Uiso 1 1 calc R . .
C82 C 0.7224(4) 0.0723(3) 0.0507(3) 0.0741(18) Uiso 1 1 d . . .
H82A H 0.7223 0.0889 0.0886 0.111 Uiso 1 1 calc R . .
H82B H 0.7794 0.0733 0.0305 0.111 Uiso 1 1 calc R . .
H82C H 0.7142 0.0263 0.0577 0.111 Uiso 1 1 calc R . .
C83 C 0.6539(6) 0.0912(4) -0.0495(3) 0.097(2) Uiso 1 1 d . . .
H83A H 0.6368 0.0481 -0.0452 0.146 Uiso 1 1 calc R . .
H83B H 0.7160 0.0859 -0.0631 0.146 Uiso 1 1 calc R . .
H83C H 0.6147 0.1234 -0.0785 0.146 Uiso 1 1 calc R . .
C84 C 0.3634(6) 0.0097(4) 0.1882(4) 0.117(3) Uiso 1 1 d . . .
H84A H 0.3036 0.0349 0.1753 0.175 Uiso 1 1 calc R . .
H84B H 0.3600 -0.0134 0.2286 0.175 Uiso 1 1 calc R . .
H84C H 0.3864 -0.0231 0.1617 0.175 Uiso 1 1 calc R . .
C85 C 0.3823(7) 0.1165(5) 0.2221(5) 0.141(4) Uiso 1 1 d . . .
H85A H 0.3453 0.1528 0.1952 0.211 Uiso 1 1 calc R . .
H85B H 0.4283 0.1335 0.2397 0.211 Uiso 1 1 calc R . .
H85C H 0.3447 0.0994 0.2534 0.211 Uiso 1 1 calc R . .
C86 C 0.5139(8) 0.0169(6) 0.2203(5) 0.151(4) Uiso 1 1 d . . .
H86A H 0.5443 -0.0176 0.1970 0.226 Uiso 1 1 calc R . .
H86B H 0.4973 -0.0043 0.2590 0.226 Uiso 1 1 calc R . .
H86C H 0.5540 0.0462 0.2256 0.226 Uiso 1 1 calc R . .
C87 C 0.4596(7) 0.2748(5) 0.1410(4) 0.125(3) Uiso 1 1 d . . .
H87A H 0.4297 0.2443 0.1678 0.150 Uiso 1 1 calc R . .
H87B H 0.4734 0.3074 0.1647 0.150 Uiso 1 1 calc R . .
C88 C 0.3991(7) 0.3095(6) 0.0973(5) 0.148(4) Uiso 1 1 d . . .
H88A H 0.3381 0.3094 0.1114 0.223 Uiso 1 1 calc R . .
H88B H 0.4102 0.2880 0.0617 0.223 Uiso 1 1 calc R . .
H88C H 0.4062 0.3556 0.0881 0.223 Uiso 1 1 calc R . .
C91 C 0.3988(6) 0.5379(4) 0.2268(4) 0.111(3) Uiso 1 1 d . . .
H91A H 0.3657 0.5462 0.1895 0.166 Uiso 1 1 calc R . .
H91B H 0.4142 0.5792 0.2342 0.166 Uiso 1 1 calc R . .
H91C H 0.3618 0.5224 0.2593 0.166 Uiso 1 1 calc R . .
C92 C 0.5454(7) 0.4735(5) 0.2793(4) 0.137(3) Uiso 1 1 d . . .
H92A H 0.5922 0.4325 0.2808 0.206 Uiso 1 1 calc R . .
H92B H 0.5074 0.4704 0.3145 0.206 Uiso 1 1 calc R . .
H92C H 0.5729 0.5119 0.2781 0.206 Uiso 1 1 calc R . .
C93 C 0.4515(6) 0.4169(4) 0.2191(4) 0.111(3) Uiso 1 1 d . . .
H93A H 0.4186 0.4224 0.1821 0.166 Uiso 1 1 calc R . .
H93B H 0.4118 0.4096 0.2528 0.166 Uiso 1 1 calc R . .
H93C H 0.5022 0.3785 0.2204 0.166 Uiso 1 1 calc R . .
C94 C 0.6277(4) 0.3752(3) 0.0228(3) 0.0629(15) Uiso 1 1 d . . .
H94A H 0.6542 0.3420 0.0562 0.094 Uiso 1 1 calc R . .
H94B H 0.6437 0.3570 -0.0142 0.094 Uiso 1 1 calc R . .
H94C H 0.5625 0.3859 0.0272 0.094 Uiso 1 1 calc R . .
C95 C 0.7676(4) 0.4227(3) 0.0252(3) 0.0602(15) Uiso 1 1 d . . .
H95A H 0.7868 0.3934 0.0624 0.090 Uiso 1 1 calc R . .
H95B H 0.7890 0.4640 0.0237 0.090 Uiso 1 1 calc R . .
H95C H 0.7925 0.4000 -0.0082 0.090 Uiso 1 1 calc R . .
C96 C 0.6361(4) 0.4808(3) -0.0421(3) 0.0727(17) Uiso 1 1 d . . .
H96A H 0.6662 0.5181 -0.0498 0.109 Uiso 1 1 calc R . .
H96B H 0.5712 0.4981 -0.0435 0.109 Uiso 1 1 calc R . .
H96C H 0.6538 0.4513 -0.0721 0.109 Uiso 1 1 calc R . .
C97 C 0.8062(5) 0.4334(4) 0.1921(4) 0.094(2) Uiso 1 1 d . . .
H97A H 0.8630 0.4089 0.2116 0.112 Uiso 1 1 calc R . .
H97B H 0.8125 0.4306 0.1492 0.112 Uiso 1 1 calc R . .
C98 C 0.7890(9) 0.5038(6) 0.2009(6) 0.176(5) Uiso 1 1 d . . .
H98A H 0.8389 0.5232 0.1847 0.265 Uiso 1 1 calc R . .
H98B H 0.7831 0.5067 0.2433 0.265 Uiso 1 1 calc R . .
H98C H 0.7337 0.5285 0.1806 0.265 Uiso 1 1 calc R . .
C101 C 0.7965(6) 0.2975(4) 0.4654(4) 0.104(3) Uiso 1 1 d . . .
H10D H 0.7979 0.2636 0.4396 0.156 Uiso 1 1 calc R . .
H10E H 0.7349 0.3137 0.4782 0.156 Uiso 1 1 calc R . .
H10F H 0.8342 0.2778 0.5001 0.156 Uiso 1 1 calc R . .
C102 C 0.7742(6) 0.3927(4) 0.3764(4) 0.110(3) Uiso 1 1 d . . .
H10G H 0.7751 0.3611 0.3485 0.165 Uiso 1 1 calc R . .
H10H H 0.7976 0.4307 0.3569 0.165 Uiso 1 1 calc R . .
H10I H 0.7127 0.4086 0.3894 0.165 Uiso 1 1 calc R . .
C103 C 0.8287(7) 0.4121(5) 0.4731(4) 0.136(3) Uiso 1 1 d . . .
H10J H 0.8500 0.3897 0.5125 0.204 Uiso 1 1 calc R . .
H10K H 0.7670 0.4373 0.4759 0.204 Uiso 1 1 calc R . .
H10L H 0.8667 0.4427 0.4572 0.204 Uiso 1 1 calc R . .
C104 C 1.0314(5) 0.3276(4) 0.2295(3) 0.083(2) Uiso 1 1 d . . .
H10M H 1.0156 0.3739 0.2375 0.124 Uiso 1 1 calc R . .
H10N H 0.9771 0.3102 0.2296 0.124 Uiso 1 1 calc R . .
H10O H 1.0606 0.3261 0.1908 0.124 Uiso 1 1 calc R . .
C105 C 1.1114(5) 0.2095(4) 0.2686(3) 0.090(2) Uiso 1 1 d . . .
H10P H 1.0541 0.1960 0.2711 0.135 Uiso 1 1 calc R . .
H10Q H 1.1517 0.1813 0.2993 0.135 Uiso 1 1 calc R . .
H10R H 1.1380 0.2044 0.2296 0.135 Uiso 1 1 calc R . .
C106 C 1.1883(5) 0.3069(4) 0.2676(4) 0.097(2) Uiso 1 1 d . . .
H10S H 1.1814 0.3521 0.2775 0.145 Uiso 1 1 calc R . .
H10T H 1.2058 0.3068 0.2260 0.145 Uiso 1 1 calc R . .
H10U H 1.2344 0.2759 0.2928 0.145 Uiso 1 1 calc R . .
C107 C 0.9354(6) 0.1386(4) 0.4113(4) 0.106(3) Uiso 1 1 d . . .
H10V H 0.8842 0.1660 0.4304 0.127 Uiso 1 1 calc R . .
H10W H 0.9217 0.0946 0.4096 0.127 Uiso 1 1 calc R . .
C108 C 1.0136(8) 0.1295(6) 0.4462(5) 0.173(5) Uiso 1 1 d . . .
H10X H 1.0043 0.1063 0.4857 0.259 Uiso 1 1 calc R . .
H10Y H 1.0258 0.1732 0.4495 0.259 Uiso 1 1 calc R . .
H10Z H 1.0645 0.1028 0.4273 0.259 Uiso 1 1 calc R . .
C111 C 0.8223(5) 0.2833(4) -0.0902(3) 0.083(2) Uiso 1 1 d . . .
H11A H 0.8230 0.2774 -0.0468 0.124 Uiso 1 1 calc R . .
H11B H 0.7686 0.2718 -0.1036 0.124 Uiso 1 1 calc R . .
H11C H 0.8220 0.3300 -0.1058 0.124 Uiso 1 1 calc R . .
C112 C 0.8935(6) 0.2420(4) -0.1818(4) 0.106(3) Uiso 1 1 d . . .
H11D H 0.9342 0.2045 -0.1969 0.158 Uiso 1 1 calc R . .
H11E H 0.9057 0.2842 -0.2018 0.158 Uiso 1 1 calc R . .
H11F H 0.8316 0.2406 -0.1894 0.158 Uiso 1 1 calc R . .
C113 C 0.9115(5) 0.1637(3) -0.0867(3) 0.0794(19) Uiso 1 1 d . . .
H11G H 0.9674 0.1354 -0.0985 0.119 Uiso 1 1 calc R . .
H11H H 0.8607 0.1494 -0.1013 0.119 Uiso 1 1 calc R . .
H11I H 0.9086 0.1597 -0.0435 0.119 Uiso 1 1 calc R . .
C114 C 1.1558(5) 0.2863(4) 0.0646(3) 0.082(2) Uiso 1 1 d . . .
H11J H 1.2145 0.2675 0.0486 0.123 Uiso 1 1 calc R . .
H11K H 1.1226 0.2510 0.0748 0.123 Uiso 1 1 calc R . .
H11L H 1.1637 0.3055 0.1001 0.123 Uiso 1 1 calc R . .
C115 C 1.1608(6) 0.3954(4) 0.0004(4) 0.102(2) Uiso 1 1 d . . .
H11M H 1.2220 0.3732 -0.0088 0.153 Uiso 1 1 calc R . .
H11N H 1.1617 0.4201 0.0336 0.153 Uiso 1 1 calc R . .
H11O H 1.1347 0.4265 -0.0344 0.153 Uiso 1 1 calc R . .
C116 C 1.0128(5) 0.3801(3) 0.0439(3) 0.0783(19) Uiso 1 1 d . . .
H11P H 0.9798 0.3477 0.0638 0.117 Uiso 1 1 calc R . .
H11Q H 0.9763 0.4092 0.0118 0.117 Uiso 1 1 calc R . .
H11R H 1.0264 0.4072 0.0725 0.117 Uiso 1 1 calc R . .
C117 C 1.0737(7) 0.0903(5) 0.0761(5) 0.132(3) Uiso 1 1 d . . .
H11S H 1.1314 0.0896 0.0945 0.158 Uiso 1 1 calc R . .
H11T H 1.0294 0.0856 0.1081 0.158 Uiso 1 1 calc R . .
C118 C 1.0835(10) 0.0388(7) 0.0441(6) 0.203(6) Uiso 1 1 d . . .
H11U H 1.1345 0.0033 0.0594 0.304 Uiso 1 1 calc R . .
H11V H 1.0939 0.0548 0.0025 0.304 Uiso 1 1 calc R . .
H11W H 1.0291 0.0212 0.0476 0.304 Uiso 1 1 calc R . .
C121 C 0.6685(5) 0.1383(4) 0.5413(3) 0.083(2) Uiso 1 1 d . . .
H12A H 0.6810 0.1716 0.5640 0.125 Uiso 1 1 calc R . .
H12B H 0.6691 0.1553 0.4989 0.125 Uiso 1 1 calc R . .
H12C H 0.7142 0.0968 0.5499 0.125 Uiso 1 1 calc R . .
C122 C 0.5843(5) 0.0863(4) 0.6244(3) 0.098(2) Uiso 1 1 d . . .
H12D H 0.6026 0.1145 0.6501 0.147 Uiso 1 1 calc R . .
H12E H 0.6298 0.0446 0.6254 0.147 Uiso 1 1 calc R . .
H12F H 0.5272 0.0760 0.6382 0.147 Uiso 1 1 calc R . .
C123 C 0.5476(4) 0.0745(3) 0.5196(3) 0.0730(18) Uiso 1 1 d . . .
H12G H 0.5896 0.0311 0.5273 0.109 Uiso 1 1 calc R . .
H12H H 0.5502 0.0930 0.4777 0.109 Uiso 1 1 calc R . .
H12I H 0.4868 0.0690 0.5295 0.109 Uiso 1 1 calc R . .
C124 C 0.3809(5) 0.3784(4) 0.4123(3) 0.089(2) Uiso 1 1 d . . .
H12J H 0.4133 0.3435 0.3901 0.134 Uiso 1 1 calc R . .
H12K H 0.3750 0.4221 0.3878 0.134 Uiso 1 1 calc R . .
H12L H 0.3214 0.3704 0.4228 0.134 Uiso 1 1 calc R . .
C125 C 0.3859(6) 0.4405(5) 0.4968(4) 0.125(3) Uiso 1 1 d . . .
H12M H 0.3886 0.4807 0.4687 0.188 Uiso 1 1 calc R . .
H12N H 0.4166 0.4414 0.5334 0.188 Uiso 1 1 calc R . .
H12O H 0.3234 0.4393 0.5056 0.188 Uiso 1 1 calc R . .
C126 C 0.5283(5) 0.3861(4) 0.4533(3) 0.093(2) Uiso 1 1 d . . .
H12P H 0.5585 0.3515 0.4301 0.140 Uiso 1 1 calc R . .
H12Q H 0.5620 0.3824 0.4897 0.140 Uiso 1 1 calc R . .
H12R H 0.5252 0.4303 0.4300 0.140 Uiso 1 1 calc R . .
C127 C 0.4055(5) 0.1638(4) 0.3656(3) 0.086(2) Uiso 1 1 d . . .
H12S H 0.4546 0.1291 0.3527 0.103 Uiso 1 1 calc R . .
H12T H 0.3821 0.1963 0.3304 0.103 Uiso 1 1 calc R . .
C128 C 0.3320(5) 0.1322(4) 0.3939(4) 0.098(2) Uiso 1 1 d . . .
H12U H 0.3074 0.1110 0.3648 0.148 Uiso 1 1 calc R . .
H12V H 0.2846 0.1666 0.4078 0.148 Uiso 1 1 calc R . .
H12W H 0.3563 0.0984 0.4275 0.148 Uiso 1 1 calc R . .
C1 C 0.7130(15) 0.3540(12) 0.6298(10) 0.176(3) Uiso 0.50 1 d PD A 1
H1A H 0.7057 0.3847 0.5923 0.264 Uiso 0.50 1 calc PR A 1
H1B H 0.7647 0.3171 0.6270 0.264 Uiso 0.50 1 calc PR A 1
H1C H 0.7225 0.3780 0.6619 0.264 Uiso 0.50 1 calc PR A 1
C2 C 0.6282(14) 0.3262(12) 0.6426(9) 0.176(3) Uiso 0.50 1 d PD A 1
H2A H 0.6179 0.3021 0.6101 0.211 Uiso 0.50 1 calc PR A 1
H2B H 0.5756 0.3633 0.6452 0.211 Uiso 0.50 1 calc PR A 1
C3 C 0.6408(13) 0.2778(12) 0.7019(9) 0.176(3) Uiso 0.50 1 d PD A 1
H3A H 0.6828 0.2356 0.6958 0.211 Uiso 0.50 1 calc PR A 1
H3B H 0.6675 0.2980 0.7314 0.211 Uiso 0.50 1 calc PR A 1
C4 C 0.5531(13) 0.2625(11) 0.7260(9) 0.176(3) Uiso 0.50 1 d PD A 1
H4A H 0.5249 0.2448 0.6955 0.211 Uiso 0.50 1 calc PR A 1
H4B H 0.5124 0.3045 0.7339 0.211 Uiso 0.50 1 calc PR A 1
C5 C 0.5644(13) 0.2114(12) 0.7834(9) 0.176(3) Uiso 0.50 1 d PD A 1
H5A H 0.6129 0.1722 0.7784 0.211 Uiso 0.50 1 calc PR A 1
H5B H 0.5804 0.2320 0.8167 0.211 Uiso 0.50 1 calc PR A 1
C6 C 0.4750(14) 0.1894(12) 0.7967(10) 0.176(3) Uiso 0.50 1 d PD A 1
H6A H 0.4738 0.1693 0.8383 0.264 Uiso 0.50 1 calc PR A 1
H6B H 0.4695 0.1566 0.7712 0.264 Uiso 0.50 1 calc PR A 1
H6C H 0.4252 0.2284 0.7890 0.264 Uiso 0.50 1 calc PR A 1
C10 C 0.0722(15) 0.5083(13) 0.4110(8) 0.176(3) Uiso 0.50 1 d PD B 2
H10A H 0.0503 0.5409 0.4379 0.264 Uiso 0.50 1 calc PR B 2
H10B H 0.1351 0.5077 0.4014 0.264 Uiso 0.50 1 calc PR B 2
H10C H 0.0668 0.4638 0.4300 0.264 Uiso 0.50 1 calc PR B 2
C20 C 0.0158(12) 0.5281(13) 0.3529(8) 0.176(3) Uiso 0.50 1 d PD B 2
H20A H -0.0203 0.4951 0.3492 0.211 Uiso 0.50 1 calc PR B 2
H20B H -0.0243 0.5729 0.3517 0.211 Uiso 0.50 1 calc PR B 2
C30 C 0.0879(13) 0.5281(13) 0.3037(7) 0.176(3) Uiso 0.50 1 d PD B 2
H30A H 0.1172 0.5655 0.3061 0.211 Uiso 0.50 1 calc PR B 2
H30B H 0.1340 0.4861 0.3119 0.211 Uiso 0.50 1 calc PR B 2
C40 C 0.0541(13) 0.5346(13) 0.2405(7) 0.176(3) Uiso 0.50 1 d PD B 2
H40A H 0.0142 0.5792 0.2297 0.211 Uiso 0.50 1 calc PR B 2
H40B H 0.0189 0.5005 0.2385 0.211 Uiso 0.50 1 calc PR B 2
C50 C 0.1322(13) 0.5254(14) 0.1956(8) 0.176(3) Uiso 0.50 1 d PD B 2
H50A H 0.1772 0.4842 0.2097 0.211 Uiso 0.50 1 calc PR B 2
H50B H 0.1613 0.5637 0.1924 0.211 Uiso 0.50 1 calc PR B 2
C60 C 0.0971(16) 0.5207(13) 0.1342(8) 0.176(3) Uiso 0.50 1 d PD B 2
H60A H 0.1251 0.5476 0.1035 0.264 Uiso 0.50 1 calc PR B 2
H60B H 0.0322 0.5373 0.1328 0.264 Uiso 0.50 1 calc PR B 2
H60C H 0.1119 0.4740 0.1274 0.264 Uiso 0.50 1 calc PR B 2

loop_
_atom_site_aniso_label
_atom_site_aniso_U_11
_atom_site_aniso_U_22
_atom_site_aniso_U_33
_atom_site_aniso_U_23
_atom_site_aniso_U_13
_atom_site_aniso_U_12
Y1 0.0392(3) 0.0403(3) 0.0338(3) -0.0049(2) 0.00460(19) -0.0107(2)
Y2 0.0403(3) 0.0413(3) 0.0319(3) -0.0060(2) 0.00463(19) -0.0083(2)
P1 0.0501(8) 0.0368(7) 0.0467(8) -0.0025(6) 0.0030(6) -0.0047(6)
P2 0.0428(8) 0.0553(8) 0.0404(7) -0.0102(6) -0.0002(6) -0.0176(6)
P3 0.0570(9) 0.0384(7) 0.0471(8) 0.0008(6) 0.0024(7) -0.0066(7)
P4 0.0544(9) 0.0676(10) 0.0452(8) -0.0141(7) -0.0057(7) -0.0209(8)
P5 0.0517(8) 0.0508(8) 0.0420(8) -0.0078(6) 0.0139(6) -0.0149(7)
P6 0.0497(8) 0.0570(9) 0.0379(7) -0.0092(6) 0.0125(6) -0.0087(7)
O11 0.063(2) 0.048(2) 0.055(2) -0.0145(17) 0.0021(18) -0.0120(18)
O12 0.052(2) 0.042(2) 0.055(2) -0.0036(16) -0.0025(17) -0.0047(17)
O13 0.054(2) 0.046(2) 0.051(2) 0.0016(16) 0.0098(17) -0.0036(17)
O14 0.055(2) 0.046(2) 0.055(2) -0.0059(17) 0.0067(17) -0.0017(17)
O21 0.054(2) 0.057(2) 0.052(2) -0.0070(18) 0.0040(18) -0.0054(19)
O22 0.057(2) 0.058(2) 0.043(2) -0.0110(17) -0.0031(17) -0.0201(18)
O23 0.050(2) 0.067(2) 0.039(2) -0.0126(17) 0.0028(16) -0.0196(18)
O24 0.045(2) 0.071(2) 0.047(2) -0.0083(18) 0.0019(16) -0.0232(19)
O31 0.071(3) 0.055(2) 0.066(3) -0.0078(19) 0.001(2) -0.020(2)
O32 0.055(2) 0.043(2) 0.051(2) -0.0002(16) -0.0011(17) -0.0055(17)
O33 0.063(2) 0.043(2) 0.055(2) 0.0031(17) 0.0090(18) -0.0027(18)
O34 0.067(2) 0.051(2) 0.046(2) -0.0003(17) 0.0095(18) -0.0074(19)
O41 0.064(3) 0.081(3) 0.056(2) -0.005(2) -0.012(2) -0.013(2)
O42 0.066(3) 0.066(2) 0.054(2) -0.0145(19) -0.0085(19) -0.026(2)
O43 0.056(2) 0.074(3) 0.050(2) -0.0139(19) -0.0056(18) -0.022(2)
O44 0.065(2) 0.072(3) 0.046(2) -0.0185(18) -0.0009(18) -0.024(2)
O51 0.075(3) 0.055(2) 0.061(3) 0.0032(19) 0.028(2) 0.002(2)
O52 0.052(2) 0.051(2) 0.047(2) -0.0058(16) 0.0168(16) -0.0159(17)
O53 0.066(2) 0.063(2) 0.041(2) -0.0117(17) 0.0118(17) -0.030(2)
O54 0.048(2) 0.068(2) 0.043(2) -0.0079(17) 0.0071(16) -0.0198(18)
O61 0.060(2) 0.092(3) 0.051(2) -0.023(2) 0.0170(19) -0.026(2)
O62 0.055(2) 0.073(3) 0.042(2) -0.0141(18) 0.0155(17) -0.017(2)
O63 0.060(2) 0.047(2) 0.0386(19) -0.0003(15) 0.0113(16) -0.0066(18)
O64 0.065(2) 0.054(2) 0.044(2) -0.0032(17) 0.0165(18) 0.0022(19)
C11 0.056(3) 0.044(3) 0.044(3) -0.002(2) 0.002(2) -0.007(3)
C12 0.053(3) 0.051(3) 0.051(3) -0.002(3) 0.002(3) -0.003(3)
C13 0.069(4) 0.062(4) 0.064(4) -0.007(3) 0.007(3) 0.000(3)
C14 0.098(5) 0.051(4) 0.070(4) 0.009(3) 0.014(4) -0.007(4)
C15 0.084(5) 0.056(4) 0.073(4) 0.006(3) 0.020(4) -0.010(4)
C16 0.065(4) 0.054(4) 0.050(3) -0.001(3) 0.007(3) -0.005(3)
C17 0.051(4) 0.056(4) 0.079(4) -0.007(3) 0.003(3) -0.003(3)
C18 0.068(4) 0.071(4) 0.055(4) 0.007(3) 0.014(3) -0.016(3)
C19 0.135(6) 0.059(4) 0.135(6) 0.000(4) 0.035(5) -0.013(4)
C21 0.053(3) 0.049(3) 0.043(3) -0.010(2) -0.004(2) -0.018(3)
C22 0.068(4) 0.048(3) 0.048(3) -0.008(2) -0.001(3) -0.022(3)
C23 0.093(5) 0.089(5) 0.048(4) -0.005(3) -0.014(3) -0.041(4)
C24 0.087(5) 0.096(5) 0.064(4) -0.007(4) -0.016(4) -0.053(4)
C25 0.072(4) 0.104(5) 0.080(5) -0.017(4) 0.004(4) -0.057(4)
C26 0.069(4) 0.073(4) 0.052(3) -0.018(3) 0.004(3) -0.036(3)
C27 0.080(4) 0.067(4) 0.042(3) -0.019(3) 0.008(3) -0.022(3)
C28 0.079(5) 0.105(5) 0.072(4) -0.020(4) 0.018(4) -0.053(4)
C29 0.111(6) 0.139(6) 0.103(5) -0.007(5) -0.035(4) -0.058(5)
C31 0.039(3) 0.046(3) 0.052(3) -0.001(2) 0.001(2) -0.001(2)
C32 0.063(4) 0.065(4) 0.061(4) -0.010(3) -0.001(3) 0.000(3)
C33 0.079(5) 0.048(4) 0.076(5) -0.017(3) -0.001(4) 0.013(3)
C34 0.070(4) 0.045(3) 0.077(5) -0.002(3) -0.012(3) 0.004(3)
C35 0.061(4) 0.051(4) 0.057(4) 0.008(3) 0.001(3) -0.006(3)
C36 0.038(3) 0.048(3) 0.057(3) -0.001(3) -0.002(2) -0.004(2)
C37 0.075(5) 0.096(5) 0.060(4) -0.021(4) 0.018(3) 0.006(4)
C38 0.051(3) 0.047(3) 0.049(3) -0.003(2) 0.006(2) -0.007(3)
C39 0.118(5) 0.060(4) 0.098(5) -0.009(4) -0.003(4) -0.009(4)
C41 0.063(4) 0.060(4) 0.054(4) -0.011(3) -0.010(3) -0.018(3)
C42 0.065(4) 0.078(4) 0.070(4) -0.029(3) 0.002(3) -0.021(3)
C43 0.092(5) 0.100(5) 0.060(4) -0.021(4) -0.004(4) -0.043(4)
C44 0.072(5) 0.103(5) 0.069(5) -0.004(4) -0.019(4) -0.041(4)
C45 0.058(4) 0.083(4) 0.067(4) -0.009(3) -0.008(3) -0.030(3)
C46 0.058(4) 0.081(4) 0.056(4) -0.004(3) -0.004(3) -0.026(3)
C47 0.090(5) 0.098(5) 0.076(5) -0.049(4) -0.001(4) -0.014(4)
C48 0.043(3) 0.085(5) 0.069(4) -0.005(3) 0.012(3) -0.011(3)
C49 0.102(5) 0.140(6) 0.095(5) -0.012(5) -0.029(4) -0.054(5)
C51 0.053(3) 0.051(3) 0.043(3) -0.004(2) 0.021(2) -0.012(3)
C52 0.071(4) 0.056(3) 0.045(3) -0.004(3) 0.014(3) -0.015(3)
C53 0.082(5) 0.077(4) 0.053(4) -0.009(3) 0.022(3) -0.019(4)
C54 0.075(5) 0.089(5) 0.065(4) -0.004(4) 0.038(4) -0.010(4)
C55 0.064(4) 0.084(5) 0.069(4) -0.008(4) 0.027(3) -0.027(3)
C56 0.054(3) 0.057(3) 0.059(4) -0.009(3) 0.019(3) -0.016(3)
C57 0.096(5) 0.071(4) 0.041(3) -0.010(3) 0.010(3) -0.028(4)
C58 0.058(4) 0.075(4) 0.078(4) -0.021(3) 0.026(3) -0.034(3)
C59 0.111(6) 0.148(6) 0.091(5) -0.017(5) 0.058(4) -0.039(5)
C61 0.051(3) 0.071(4) 0.039(3) -0.020(3) 0.015(2) -0.019(3)
C62 0.063(4) 0.078(4) 0.040(3) -0.013(3) 0.006(3) -0.026(3)
C63 0.081(5) 0.102(5) 0.044(4) -0.010(3) 0.016(3) -0.037(4)
C64 0.064(4) 0.098(5) 0.056(4) -0.020(4) 0.022(3) -0.021(4)
C65 0.057(4) 0.092(5) 0.071(4) -0.041(4) 0.012(3) -0.010(3)
C66 0.058(4) 0.067(4) 0.057(4) -0.022(3) 0.015(3) -0.017(3)
C67 0.081(4) 0.071(4) 0.041(3) 0.001(3) -0.001(3) -0.014(4)
C68 0.082(5) 0.058(4) 0.087(5) -0.028(3) 0.029(4) -0.007(3)
C69 0.099(5) 0.141(6) 0.084(5) -0.024(4) 0.049(4) -0.024(5)

loop_
_atom_type_symbol
_atom_type_description
_atom_type_scat_dispersion_real
_atom_type_scat_dispersion_imag
_atom_type_scat_source
C C 0.0033 0.0016 'International Tables Vol C Tables 4.2.6.8 and 6.1.1.4'
H H 0.0000 0.0000 'International Tables Vol C Tables 4.2.6.8 and 6.1.1.4'
O O 0.0106 0.0060 'International Tables Vol C Tables 4.2.6.8 and 6.1.1.4'
P P 0.1023 0.0942 'International Tables Vol C Tables 4.2.6.8 and 6.1.1.4'
Y Y -2.7962 3.5667 'International Tables Vol C Tables 4.2.6.8 and 6.1.1.4'

loop_
_geom_angle_atom_site_label_1
_geom_angle_atom_site_label_2
_geom_angle_atom_site_label_3
_geom_angle
O44 Y1 O24 115.08(13)
O44 Y1 O33 84.76(14)
O24 Y1 O33 84.93(14)
O44 Y1 O13 82.20(14)
O24 Y1 O13 85.92(13)
O33 Y1 O13 159.12(13)
O44 Y1 O54 91.85(13)
O24 Y1 O54 152.59(12)
O33 Y1 O54 92.98(13)
O13 Y1 O54 103.64(13)
O44 Y1 O53 153.28(13)
O24 Y1 O53 91.42(12)
O33 Y1 O53 101.82(13)
O13 Y1 O53 97.13(13)
O54 Y1 O53 62.20(12)
O34 Y2 O43 84.93(14)
O34 Y2 O14 115.13(13)
O43 Y2 O14 84.83(14)
O34 Y2 O23 86.47(13)
O43 Y2 O23 159.08(13)
O14 Y2 O23 81.63(13)
O34 Y2 O63 150.11(12)
O43 Y2 O63 94.37(13)
O14 Y2 O63 94.50(12)
O23 Y2 O63 102.50(12)
O34 Y2 O64 88.08(13)
O43 Y2 O64 101.86(14)
O14 Y2 O64 156.48(13)
O23 Y2 O64 96.86(13)
O63 Y2 O64 62.75(12)
O14 P1 O13 114.3(2)
O14 P1 O11 108.8(2)
O13 P1 O11 110.7(2)
O14 P1 O12 106.5(2)
O13 P1 O12 109.9(2)
O11 P1 O12 106.10(19)
O24 P2 O23 113.5(2)
O24 P2 O21 109.1(2)
O23 P2 O21 111.3(2)
O24 P2 O22 107.8(2)
O23 P2 O22 109.9(2)
O21 P2 O22 104.9(2)
O34 P3 O33 113.8(2)
O34 P3 O31 109.1(2)
O33 P3 O31 111.4(2)
O34 P3 O32 106.0(2)
O33 P3 O32 110.1(2)
O31 P3 O32 105.9(2)
O43 P4 O44 113.7(2)
O43 P4 O41 111.3(2)
O44 P4 O41 109.0(2)
O43 P4 O42 111.0(2)
O44 P4 O42 106.3(2)
O41 P4 O42 105.1(2)
O53 P5 O54 106.03(19)
O53 P5 O51 113.5(2)
O54 P5 O51 112.6(2)
O53 P5 O52 110.6(2)
O54 P5 O52 112.6(2)
O51 P5 O52 101.59(19)
O63 P6 O64 106.03(19)
O63 P6 O62 111.5(2)
O64 P6 O62 110.8(2)
O63 P6 O61 113.1(2)
O64 P6 O61 114.2(2)
O62 P6 O61 101.3(2)
C77 O11 P1 121.4(4)
C11 O12 P1 126.3(3)
P1 O13 Y1 122.9(2)
P1 O14 Y2 164.8(2)
C87 O21 P2 124.0(5)
C21 O22 P2 125.9(3)
P2 O23 Y2 123.66(19)
P2 O24 Y1 164.1(2)
C97 O31 P3 123.8(4)
C31 O32 P3 125.5(3)
P3 O33 Y1 127.3(2)
P3 O34 Y2 159.8(2)
C107 O41 P4 123.9(4)
C41 O42 P4 126.9(4)
P4 O43 Y2 127.4(2)
P4 O44 Y1 161.0(2)
C117 O51 P5 119.0(5)
C51 O52 P5 131.4(3)
P5 O53 Y1 95.96(17)
P5 O54 Y1 95.79(17)
C127 O61 P6 119.3(4)
C61 O62 P6 130.2(3)
P6 O63 Y2 95.74(16)
P6 O64 Y2 95.49(17)
C12 C11 C16 122.3(5)
C12 C11 O12 117.5(5)
C16 C11 O12 120.0(5)
C13 C12 C11 116.6(5)
C13 C12 C17 118.1(5)
C11 C12 C17 125.2(5)
C14 C13 C12 122.6(6)
C14 C13 H13A 118.7
C12 C13 H13A 118.7
C13 C14 C15 116.7(6)
C13 C14 C19 119.6(6)
C15 C14 C19 123.7(6)
C16 C15 C14 124.5(6)
C16 C15 H15A 117.8
C14 C15 H15A 117.8
C15 C16 C11 115.7(5)
C15 C16 C18 119.1(5)
C11 C16 C18 125.1(5)
C73 C17 C71 110.9(7)
C73 C17 C72 104.3(7)
C71 C17 C72 107.0(6)
C73 C17 C12 113.0(6)
C71 C17 C12 109.8(6)
C72 C17 C12 111.6(6)
C74 C18 C75 106.2(5)
C74 C18 C76 111.2(5)
C75 C18 C76 105.7(5)
C74 C18 C16 112.1(5)
C75 C18 C16 108.8(5)
C76 C18 C16 112.4(5)
C14 C19 H19A 109.5
C14 C19 H19B 109.5
H19A C19 H19B 109.5
C14 C19 H19C 109.5
H19A C19 H19C 109.5
H19B C19 H19C 109.5
C26 C21 C22 122.9(5)
C26 C21 O22 118.4(5)
C22 C21 O22 118.6(5)
C23 C22 C21 115.4(5)
C23 C22 C27 119.0(5)
C21 C22 C27 125.7(5)
C24 C23 C22 124.3(6)
C24 C23 H23A 117.9
C22 C23 H23A 117.9
C23 C24 C25 115.8(6)
C23 C24 C29 121.9(6)
C25 C24 C29 122.3(7)
C24 C25 C26 124.7(6)
C24 C25 H25A 117.6
C26 C25 H25A 117.6
C25 C26 C21 115.1(5)
C25 C26 C28 119.2(5)
C21 C26 C28 125.6(5)
C82 C27 C83 106.3(5)
C82 C27 C81 109.4(5)
C83 C27 C81 107.0(5)
C82 C27 C22 113.6(5)
C83 C27 C22 109.9(5)
C81 C27 C22 110.4(5)
C26 C28 C85 109.4(7)
C26 C28 C86 113.7(6)
C85 C28 C86 109.5(7)
C26 C28 C84 110.8(6)
C85 C28 C84 108.1(7)
C86 C28 C84 105.1(7)
C24 C29 H29A 109.5
C24 C29 H29B 109.5
H29A C29 H29B 109.5
C24 C29 H29C 109.5
H29A C29 H29C 109.5
H29B C29 H29C 109.5
O32 C31 C36 119.7(4)
O32 C31 C32 118.2(5)
C36 C31 C32 122.1(5)
C33 C32 C31 115.2(6)
C33 C32 C37 118.5(6)
C31 C32 C37 126.3(6)
C34 C33 C32 123.4(6)
C34 C33 H33A 118.3
C32 C33 H33A 118.3
C33 C34 C35 117.7(6)
C33 C34 C39 120.2(6)
C35 C34 C39 122.1(6)
C36 C35 C34 123.8(6)
C36 C35 H35A 118.1
C34 C35 H35A 118.1
C35 C36 C31 116.6(5)
C35 C36 C38 118.6(5)
C31 C36 C38 124.8(5)
C92 C37 C32 110.7(6)
C92 C37 C91 110.1(6)
C32 C37 C91 108.9(6)
C92 C37 C93 110.6(7)
C32 C37 C93 112.9(6)
C91 C37 C93 103.4(6)
C95 C38 C94 110.8(4)
C95 C38 C36 110.2(4)
C94 C38 C36 115.1(4)
C95 C38 C96 107.8(4)
C94 C38 C96 103.8(5)
C36 C38 C96 108.8(4)
C34 C39 H39A 109.5
C34 C39 H39B 109.5
H39A C39 H39B 109.5
C34 C39 H39C 109.5
H39A C39 H39C 109.5
H39B C39 H39C 109.5
C42 C41 C46 123.1(5)
C42 C41 O42 117.7(5)
C46 C41 O42 119.2(5)
C43 C42 C41 115.2(6)
C43 C42 C47 119.0(6)
C41 C42 C47 125.7(6)
C44 C43 C42 122.7(6)
C44 C43 H43A 118.7
C42 C43 H43A 118.7
C45 C44 C43 118.4(6)
C45 C44 C49 121.0(7)
C43 C44 C49 120.4(7)
C44 C45 C46 122.8(6)
C44 C45 H45A 118.6
C46 C45 H45A 118.6
C45 C46 C41 116.3(6)
C45 C46 C48 118.7(6)
C41 C46 C48 125.0(5)
C102 C47 C101 112.2(7)
C102 C47 C42 113.0(6)
C101 C47 C42 109.2(6)
C102 C47 C103 106.5(7)
C101 C47 C103 108.3(7)
C42 C47 C103 107.4(6)
C104 C48 C105 108.4(6)
C104 C48 C106 106.3(5)
C105 C48 C106 108.4(5)
C104 C48 C46 111.2(5)
C105 C48 C46 112.9(5)
C106 C48 C46 109.4(5)
C44 C49 H49A 109.5
C44 C49 H49B 109.5
H49A C49 H49B 109.5
C44 C49 H49C 109.5
H49A C49 H49C 109.5
H49B C49 H49C 109.5
C56 C51 C52 123.9(5)
C56 C51 O52 118.3(5)
C52 C51 O52 117.6(5)
C53 C52 C51 115.1(6)
C53 C52 C57 119.9(5)
C51 C52 C57 125.0(5)
C54 C53 C52 123.7(6)
C54 C53 H53A 118.1
C52 C53 H53A 118.1
C53 C54 C55 118.2(6)
C53 C54 C59 122.8(7)
C55 C54 C59 119.0(7)
C54 C55 C56 122.6(6)
C54 C55 H55A 118.7
C56 C55 H55A 118.7
C55 C56 C51 115.7(5)
C55 C56 C58 118.6(5)
C51 C56 C58 125.7(5)
C113 C57 C52 113.4(6)
C113 C57 C111 110.1(5)
C52 C57 C111 110.8(5)
C113 C57 C112 106.7(5)
C52 C57 C112 110.2(5)
C111 C57 C112 105.3(6)
C114 C58 C115 107.7(6)
C114 C58 C56 110.1(5)
C115 C58 C56 109.9(5)
C114 C58 C116 111.5(5)
C115 C58 C116 105.5(5)
C56 C58 C116 111.9(5)
C54 C59 H59A 109.5
C54 C59 H59B 109.5
H59A C59 H59B 109.5
C54 C59 H59C 109.5
H59A C59 H59C 109.5
H59B C59 H59C 109.5
C66 C61 C62 123.4(5)
C66 C61 O62 118.6(5)
C62 C61 O62 117.8(5)
C61 C62 C63 114.8(6)
C61 C62 C67 125.7(5)
C63 C62 C67 119.5(6)
C64 C63 C62 123.6(6)
C64 C63 H63A 118.2
C62 C63 H63A 118.2
C63 C64 C65 118.3(6)
C63 C64 C69 119.3(7)
C65 C64 C69 122.2(7)
C64 C65 C66 123.1(6)
C64 C65 H65A 118.5
C66 C65 H65A 118.5
C61 C66 C65 115.7(6)
C61 C66 C68 124.5(5)
C65 C66 C68 119.8(5)
C62 C67 C122 110.3(5)
C62 C67 C121 111.5(5)
C122 C67 C121 105.4(5)
C62 C67 C123 111.7(5)
C122 C67 C123 106.7(5)
C121 C67 C123 110.9(5)
C124 C68 C126 110.0(6)
C124 C68 C125 106.7(6)
C126 C68 C125 105.1(6)
C124 C68 C66 111.5(6)
C126 C68 C66 112.0(6)
C125 C68 C66 111.1(6)
C64 C69 H69A 109.5
C64 C69 H69B 109.5
H69A C69 H69B 109.5
C64 C69 H69C 109.5
H69A C69 H69C 109.5
H69B C69 H69C 109.5
C17 C71 H71A 109.5
C17 C71 H71B 109.5
H71A C71 H71B 109.5
C17 C71 H71C 109.5
H71A C71 H71C 109.5
H71B C71 H71C 109.5
C17 C72 H72A 109.5
C17 C72 H72B 109.5
H72A C72 H72B 109.5
C17 C72 H72C 109.5
H72A C72 H72C 109.5
H72B C72 H72C 109.5
C17 C73 H73A 109.5
C17 C73 H73B 109.5
H73A C73 H73B 109.5
C17 C73 H73C 109.5
H73A C73 H73C 109.5
H73B C73 H73C 109.5
C18 C74 H74A 109.5
C18 C74 H74B 109.5
H74A C74 H74B 109.5
C18 C74 H74C 109.5
H74A C74 H74C 109.5
H74B C74 H74C 109.5
C18 C75 H75A 109.5
C18 C75 H75B 109.5
H75A C75 H75B 109.5
C18 C75 H75C 109.5
H75A C75 H75C 109.5
H75B C75 H75C 109.5
C18 C76 H76A 109.5
C18 C76 H76B 109.5
H76A C76 H76B 109.5
C18 C76 H76C 109.5
H76A C76 H76C 109.5
H76B C76 H76C 109.5
O11 C77 C78 110.1(6)
O11 C77 H77A 109.6
C78 C77 H77A 109.6
O11 C77 H77B 109.6
C78 C77 H77B 109.6
H77A C77 H77B 108.2
C77 C78 H78A 109.5
C77 C78 H78B 109.5
H78A C78 H78B 109.5
C77 C78 H78C 109.5
H78A C78 H78C 109.5
H78B C78 H78C 109.5
C27 C81 H81A 109.5
C27 C81 H81B 109.5
H81A C81 H81B 109.5
C27 C81 H81C 109.5
H81A C81 H81C 109.5
H81B C81 H81C 109.5
C27 C82 H82A 109.5
C27 C82 H82B 109.5
H82A C82 H82B 109.5
C27 C82 H82C 109.5
H82A C82 H82C 109.5
H82B C82 H82C 109.5
C27 C83 H83A 109.5
C27 C83 H83B 109.5
H83A C83 H83B 109.5
C27 C83 H83C 109.5
H83A C83 H83C 109.5
H83B C83 H83C 109.5
C28 C84 H84A 109.5
C28 C84 H84B 109.5
H84A C84 H84B 109.5
C28 C84 H84C 109.5
H84A C84 H84C 109.5
H84B C84 H84C 109.5
C28 C85 H85A 109.5
C28 C85 H85B 109.5
H85A C85 H85B 109.5
C28 C85 H85C 109.5
H85A C85 H85C 109.5
H85B C85 H85C 109.5
C28 C86 H86A 109.5
C28 C86 H86B 109.5
H86A C86 H86B 109.5
C28 C86 H86C 109.5
H86A C86 H86C 109.5
H86B C86 H86C 109.5
C88 C87 O21 117.5(9)
C88 C87 H87A 107.9
O21 C87 H87A 107.9
C88 C87 H87B 107.9
O21 C87 H87B 107.9
H87A C87 H87B 107.2
C87 C88 H88A 109.5
C87 C88 H88B 109.5
H88A C88 H88B 109.5
C87 C88 H88C 109.5
H88A C88 H88C 109.5
H88B C88 H88C 109.5
C37 C91 H91A 109.5
C37 C91 H91B 109.5
H91A C91 H91B 109.5
C37 C91 H91C 109.5
H91A C91 H91C 109.5
H91B C91 H91C 109.5
C37 C92 H92A 109.5
C37 C92 H92B 109.5
H92A C92 H92B 109.5
C37 C92 H92C 109.5
H92A C92 H92C 109.5
H92B C92 H92C 109.5
C37 C93 H93A 109.5
C37 C93 H93B 109.5
H93A C93 H93B 109.5
C37 C93 H93C 109.5
H93A C93 H93C 109.5
H93B C93 H93C 109.5
C38 C94 H94A 109.5
C38 C94 H94B 109.5
H94A C94 H94B 109.5
C38 C94 H94C 109.5
H94A C94 H94C 109.5
H94B C94 H94C 109.5
C38 C95 H95A 109.5
C38 C95 H95B 109.5
H95A C95 H95B 109.5
C38 C95 H95C 109.5
H95A C95 H95C 109.5
H95B C95 H95C 109.5
C38 C96 H96A 109.5
C38 C96 H96B 109.5
H96A C96 H96B 109.5
C38 C96 H96C 109.5
H96A C96 H96C 109.5
H96B C96 H96C 109.5
C98 C97 O31 111.6(8)
C98 C97 H97A 109.3
O31 C97 H97A 109.3
C98 C97 H97B 109.3
O31 C97 H97B 109.3
H97A C97 H97B 108.0
C97 C98 H98A 109.5
C97 C98 H98B 109.5
H98A C98 H98B 109.5
C97 C98 H98C 109.5
H98A C98 H98C 109.5
H98B C98 H98C 109.5
C47 C101 H10D 109.5
C47 C101 H10E 109.5
H10D C101 H10E 109.5
C47 C101 H10F 109.5
H10D C101 H10F 109.5
H10E C101 H10F 109.5
C47 C102 H10G 109.5
C47 C102 H10H 109.5
H10G C102 H10H 109.5
C47 C102 H10I 109.5
H10G C102 H10I 109.5
H10H C102 H10I 109.5
C47 C103 H10J 109.5
C47 C103 H10K 109.5
H10J C103 H10K 109.5
C47 C103 H10L 109.5
H10J C103 H10L 109.5
H10K C103 H10L 109.5
C48 C104 H10M 109.5
C48 C104 H10N 109.5
H10M C104 H10N 109.5
C48 C104 H10O 109.5
H10M C104 H10O 109.5
H10N C104 H10O 109.5
C48 C105 H10P 109.5
C48 C105 H10Q 109.5
H10P C105 H10Q 109.5
C48 C105 H10R 109.5
H10P C105 H10R 109.5
H10Q C105 H10R 109.5
C48 C106 H10S 109.5
C48 C106 H10T 109.5
H10S C106 H10T 109.5
C48 C106 H10U 109.5
H10S C106 H10U 109.5
H10T C106 H10U 109.5
C108 C107 O41 111.5(8)
C108 C107 H10V 109.3
O41 C107 H10V 109.3
C108 C107 H10W 109.3
O41 C107 H10W 109.3
H10V C107 H10W 108.0
C107 C108 H10X 109.5
C107 C108 H10Y 109.5
H10X C108 H10Y 109.5
C107 C108 H10Z 109.5
H10X C108 H10Z 109.5
H10Y C108 H10Z 109.5
C57 C111 H11A 109.5
C57 C111 H11B 109.5
H11A C111 H11B 109.5
C57 C111 H11C 109.5
H11A C111 H11C 109.5
H11B C111 H11C 109.5
C57 C112 H11D 109.5
C57 C112 H11E 109.5
H11D C112 H11E 109.5
C57 C112 H11F 109.5
H11D C112 H11F 109.5
H11E C112 H11F 109.5
C57 C113 H11G 109.5
C57 C113 H11H 109.5
H11G C113 H11H 109.5
C57 C113 H11I 109.5
H11G C113 H11I 109.5
H11H C113 H11I 109.5
C58 C114 H11J 109.5
C58 C114 H11K 109.5
H11J C114 H11K 109.5
C58 C114 H11L 109.5
H11J C114 H11L 109.5
H11K C114 H11L 109.5
C58 C115 H11M 109.5
C58 C115 H11N 109.5
H11M C115 H11N 109.5
C58 C115 H11O 109.5
H11M C115 H11O 109.5
H11N C115 H11O 109.5
C58 C116 H11P 109.5
C58 C116 H11Q 109.5
H11P C116 H11Q 109.5
C58 C116 H11R 109.5
H11P C116 H11R 109.5
H11Q C116 H11R 109.5
C118 C117 O51 109.2(10)
C118 C117 H11S 109.8
O51 C117 H11S 109.8
C118 C117 H11T 109.8
O51 C117 H11T 109.8
H11S C117 H11T 108.3
C117 C118 H11U 109.5
C117 C118 H11V 109.5
H11U C118 H11V 109.5
C117 C118 H11W 109.5
H11U C118 H11W 109.5
H11V C118 H11W 109.5
C67 C121 H12A 109.5
C67 C121 H12B 109.5
H12A C121 H12B 109.5
C67 C121 H12C 109.5
H12A C121 H12C 109.5
H12B C121 H12C 109.5
C67 C122 H12D 109.5
C67 C122 H12E 109.5
H12D C122 H12E 109.5
C67 C122 H12F 109.5
H12D C122 H12F 109.5
H12E C122 H12F 109.5
C67 C123 H12G 109.5
C67 C123 H12H 109.5
H12G C123 H12H 109.5
C67 C123 H12I 109.5
H12G C123 H12I 109.5
H12H C123 H12I 109.5
C68 C124 H12J 109.5
C68 C124 H12K 109.5
H12J C124 H12K 109.5
C68 C124 H12L 109.5
H12J C124 H12L 109.5
H12K C124 H12L 109.5
C68 C125 H12M 109.5
C68 C125 H12N 109.5
H12M C125 H12N 109.5
C68 C125 H12O 109.5
H12M C125 H12O 109.5
H12N C125 H12O 109.5
C68 C126 H12P 109.5
C68 C126 H12Q 109.5
H12P C126 H12Q 109.5
C68 C126 H12R 109.5
H12P C126 H12R 109.5
H12Q C126 H12R 109.5
O61 C127 C128 109.1(6)
O61 C127 H12S 109.9
C128 C127 H12S 109.9
O61 C127 H12T 109.9
C128 C127 H12T 109.9
H12S C127 H12T 108.3
C127 C128 H12U 109.5
C127 C128 H12V 109.5
H12U C128 H12V 109.5
C127 C128 H12W 109.5
H12U C128 H12W 109.5
H12V C128 H12W 109.5
C2 C1 H1A 109.5
C2 C1 H1B 109.5
H1A C1 H1B 109.5
C2 C1 H1C 109.5
H1A C1 H1C 109.5
H1B C1 H1C 109.5
C1 C2 C3 108.9(12)
C1 C2 H2A 109.9
C3 C2 H2A 109.9
C1 C2 H2B 109.9
C3 C2 H2B 109.9
H2A C2 H2B 108.3
C4 C3 C2 112.2(12)
C4 C3 H3A 109.2
C2 C3 H3A 109.2
C4 C3 H3B 109.2
C2 C3 H3B 109.2
H3A C3 H3B 107.9
C3 C4 C5 113.2(12)
C3 C4 H4A 108.9
C5 C4 H4A 108.9
C3 C4 H4B 108.9
C5 C4 H4B 108.9
H4A C4 H4B 107.7
C6 C5 C4 108.4(12)
C6 C5 H5A 110.0
C4 C5 H5A 110.0
C6 C5 H5B 110.0
C4 C5 H5B 110.0
H5A C5 H5B 108.4
C5 C6 H6A 109.5
C5 C6 H6B 109.5
H6A C6 H6B 109.5
C5 C6 H6C 109.5
H6A C6 H6C 109.5
H6B C6 H6C 109.5
C20 C10 H10A 109.5
C20 C10 H10B 109.5
H10A C10 H10B 109.5
C20 C10 H10C 109.5
H10A C10 H10C 109.5
H10B C10 H10C 109.5
C30 C20 C10 103.1(11)
C30 C20 H20A 111.1
C10 C20 H20A 111.1
C30 C20 H20B 111.1
C10 C20 H20B 111.1
H20A C20 H20B 109.1
C40 C30 C20 115.7(12)
C40 C30 H30A 108.4
C20 C30 H30A 108.4
C40 C30 H30B 108.4
C20 C30 H30B 108.4
H30A C30 H30B 107.4
C30 C40 C50 111.7(12)
C30 C40 H40A 109.3
C50 C40 H40A 109.3
C30 C40 H40B 109.3
C50 C40 H40B 109.3
H40A C40 H40B 107.9
C40 C50 C60 110.3(12)
C40 C50 H50A 109.6
C60 C50 H50A 109.6
C40 C50 H50B 109.6
C60 C50 H50B 109.6
H50A C50 H50B 108.1
C50 C60 H60A 109.5
C50 C60 H60B 109.5
H60A C60 H60B 109.5
C50 C60 H60C 109.5
H60A C60 H60C 109.5
H60B C60 H60C 109.5

loop_
_geom_bond_atom_site_label_1
_geom_bond_atom_site_label_2
_geom_bond_distance
Y1 O44 2.226(3)
Y1 O24 2.236(3)
Y1 O33 2.236(3)
Y1 O13 2.267(3)
Y1 O54 2.315(3)
Y1 O53 2.317(3)
Y2 O34 2.223(3)
Y2 O43 2.237(3)
Y2 O14 2.237(3)
Y2 O23 2.252(3)
Y2 O63 2.306(3)
Y2 O64 2.308(3)
P1 O14 1.489(4)
P1 O13 1.489(4)
P1 O11 1.566(4)
P1 O12 1.595(4)
P2 O24 1.488(4)
P2 O23 1.499(3)
P2 O21 1.551(4)
P2 O22 1.582(4)
P3 O34 1.486(4)
P3 O33 1.498(4)
P3 O31 1.557(4)
P3 O32 1.581(4)
P4 O43 1.491(4)
P4 O44 1.492(4)
P4 O41 1.570(4)
P4 O42 1.578(4)
P5 O53 1.493(4)
P5 O54 1.502(4)
P5 O51 1.551(4)
P5 O52 1.565(4)
P6 O63 1.501(4)
P6 O64 1.506(4)
P6 O62 1.557(4)
P6 O61 1.561(4)
O11 C77 1.443(7)
O12 C11 1.413(6)
O21 C87 1.391(10)
O22 C21 1.419(6)
O31 C97 1.455(8)
O32 C31 1.408(6)
O41 C107 1.471(9)
O42 C41 1.426(6)
O51 C117 1.460(10)
O52 C51 1.412(5)
O61 C127 1.446(8)
O62 C61 1.416(6)
C11 C12 1.392(7)
C11 C16 1.410(7)
C12 C13 1.385(8)
C12 C17 1.539(8)
C13 C14 1.379(9)
C13 H13A 0.9300
C14 C15 1.388(9)
C14 C19 1.521(9)
C15 C16 1.351(8)
C15 H15A 0.9300
C16 C18 1.565(8)
C17 C73 1.475(11)
C17 C71 1.494(10)
C17 C72 1.523(10)
C18 C74 1.529(9)
C18 C75 1.545(9)
C18 C76 1.549(9)
C19 H19A 0.9600
C19 H19B 0.9600
C19 H19C 0.9600
C21 C26 1.397(7)
C21 C22 1.405(7)
C22 C23 1.391(8)
C22 C27 1.558(8)
C23 C24 1.383(9)
C23 H23A 0.9300
C24 C25 1.379(9)
C24 C29 1.509(9)
C25 C26 1.392(8)
C25 H25A 0.9300
C26 C28 1.527(8)
C27 C82 1.524(8)
C27 C83 1.528(9)
C27 C81 1.540(8)
C28 C85 1.528(11)
C28 C86 1.532(12)
C28 C84 1.542(10)
C29 H29A 0.9600
C29 H29B 0.9600
C29 H29C 0.9600
C31 C36 1.407(7)
C31 C32 1.410(7)
C32 C33 1.408(8)
C32 C37 1.541(9)
C33 C34 1.361(9)
C33 H33A 0.9300
C34 C35 1.377(8)
C34 C39 1.514(8)
C35 C36 1.363(7)
C35 H35A 0.9300
C36 C38 1.554(7)
C37 C92 1.534(11)
C37 C91 1.548(10)
C37 C93 1.561(10)
C38 C95 1.524(7)
C38 C94 1.529(7)
C38 C96 1.559(8)
C39 H39A 0.9600
C39 H39B 0.9600
C39 H39C 0.9600
C41 C42 1.396(8)
C41 C46 1.406(8)
C42 C43 1.392(9)
C42 C47 1.562(9)
C43 C44 1.383(9)
C43 H43A 0.9300
C44 C45 1.368(9)
C44 C49 1.512(9)
C45 C46 1.371(8)
C45 H45A 0.9300
C46 C48 1.563(8)
C47 C102 1.508(10)
C47 C101 1.547(10)
C47 C103 1.561(11)
C48 C104 1.519(9)
C48 C105 1.532(9)
C48 C106 1.559(9)
C49 H49A 0.9600
C49 H49B 0.9600
C49 H49C 0.9600
C51 C56 1.395(7)
C51 C52 1.397(8)
C52 C53 1.384(8)
C52 C57 1.537(9)
C53 C54 1.369(9)
C53 H53A 0.9300
C54 C55 1.373(9)
C54 C59 1.521(8)
C55 C56 1.395(7)
C55 H55A 0.9300
C56 C58 1.549(8)
C57 C113 1.498(8)
C57 C111 1.544(9)
C57 C112 1.547(9)
C58 C114 1.517(9)
C58 C115 1.543(9)
C58 C116 1.554(8)
C59 H59A 0.9600
C59 H59B 0.9600
C59 H59C 0.9600
C61 C66 1.389(8)
C61 C62 1.400(8)
C62 C63 1.411(8)
C62 C67 1.534(8)
C63 C64 1.346(9)
C63 H63A 0.9300
C64 C65 1.365(9)
C64 C69 1.518(8)
C65 C66 1.398(8)
C65 H65A 0.9300
C66 C68 1.579(9)
C67 C122 1.541(9)
C67 C121 1.546(9)
C67 C123 1.561(8)
C68 C124 1.507(10)
C68 C126 1.516(9)
C68 C125 1.538(10)
C69 H69A 0.9600
C69 H69B 0.9600
C69 H69C 0.9600
C71 H71A 0.9600
C71 H71B 0.9600
C71 H71C 0.9600
C72 H72A 0.9600
C72 H72B 0.9600
C72 H72C 0.9600
C73 H73A 0.9600
C73 H73B 0.9600
C73 H73C 0.9600
C74 H74A 0.9600
C74 H74B 0.9600
C74 H74C 0.9600
C75 H75A 0.9600
C75 H75B 0.9600
C75 H75C 0.9600
C76 H76A 0.9600
C76 H76B 0.9600
C76 H76C 0.9600
C77 C78 1.472(10)
C77 H77A 0.9700
C77 H77B 0.9700
C78 H78A 0.9600
C78 H78B 0.9600
C78 H78C 0.9600
C81 H81A 0.9600
C81 H81B 0.9600
C81 H81C 0.9600
C82 H82A 0.9600
C82 H82B 0.9600
C82 H82C 0.9600
C83 H83A 0.9600
C83 H83B 0.9600
C83 H83C 0.9600
C84 H84A 0.9600
C84 H84B 0.9600
C84 H84C 0.9600
C85 H85A 0.9600
C85 H85B 0.9600
C85 H85C 0.9600
C86 H86A 0.9600
C86 H86B 0.9600
C86 H86C 0.9600
C87 C88 1.361(12)
C87 H87A 0.9700
C87 H87B 0.9700
C88 H88A 0.9600
C88 H88B 0.9600
C88 H88C 0.9600
C91 H91A 0.9600
C91 H91B 0.9600
C91 H91C 0.9600
C92 H92A 0.9600
C92 H92B 0.9600
C92 H92C 0.9600
C93 H93A 0.9600
C93 H93B 0.9600
C93 H93C 0.9600
C94 H94A 0.9600
C94 H94B 0.9600
C94 H94C 0.9600
C95 H95A 0.9600
C95 H95B 0.9600
C95 H95C 0.9600
C96 H96A 0.9600
C96 H96B 0.9600
C96 H96C 0.9600
C97 C98 1.441(12)
C97 H97A 0.9700
C97 H97B 0.9700
C98 H98A 0.9600
C98 H98B 0.9600
C98 H98C 0.9600
C101 H10D 0.9600
C101 H10E 0.9600
C101 H10F 0.9600
C102 H10G 0.9600
C102 H10H 0.9600
C102 H10I 0.9600
C103 H10J 0.9600
C103 H10K 0.9600
C103 H10L 0.9600
C104 H10M 0.9600
C104 H10N 0.9600
C104 H10O 0.9600
C105 H10P 0.9600
C105 H10Q 0.9600
C105 H10R 0.9600
C106 H10S 0.9600
C106 H10T 0.9600
C106 H10U 0.9600
C107 C108 1.397(12)
C107 H10V 0.9700
C107 H10W 0.9700
C108 H10X 0.9600
C108 H10Y 0.9600
C108 H10Z 0.9600
C111 H11A 0.9600
C111 H11B 0.9600
C111 H11C 0.9600
C112 H11D 0.9600
C112 H11E 0.9600
C112 H11F 0.9600
C113 H11G 0.9600
C113 H11H 0.9600
C113 H11I 0.9600
C114 H11J 0.9600
C114 H11K 0.9600
C114 H11L 0.9600
C115 H11M 0.9600
C115 H11N 0.9600
C115 H11O 0.9600
C116 H11P 0.9600
C116 H11Q 0.9600
C116 H11R 0.9600
C117 C118 1.336(14)
C117 H11S 0.9700
C117 H11T 0.9700
C118 H11U 0.9600
C118 H11V 0.9600
C118 H11W 0.9600
C121 H12A 0.9600
C121 H12B 0.9600
C121 H12C 0.9600
C122 H12D 0.9600
C122 H12E 0.9600
C122 H12F 0.9600
C123 H12G 0.9600
C123 H12H 0.9600
C123 H12I 0.9600
C124 H12J 0.9600
C124 H12K 0.9600
C124 H12L 0.9600
C125 H12M 0.9600
C125 H12N 0.9600
C125 H12O 0.9600
C126 H12P 0.9600
C126 H12Q 0.9600
C126 H12R 0.9600
C127 C128 1.479(9)
C127 H12S 0.9700
C127 H12T 0.9700
C128 H12U 0.9600
C128 H12V 0.9600
C128 H12W 0.9600
C1 C2 1.511(10)
C1 H1A 0.9600
C1 H1B 0.9600
C1 H1C 0.9600
C2 C3 1.520(9)
C2 H2A 0.9700
C2 H2B 0.9700
C3 C4 1.487(9)
C3 H3A 0.9700
C3 H3B 0.9700
C4 C5 1.514(9)
C4 H4A 0.9700
C4 H4B 0.9700
C5 C6 1.517(10)
C5 H5A 0.9700
C5 H5B 0.9700
C6 H6A 0.9600
C6 H6B 0.9600
C6 H6C 0.9600
C10 C20 1.528(10)
C10 H10A 0.9600
C10 H10B 0.9600
C10 H10C 0.9600
C20 C30 1.519(10)
C20 H20A 0.9700
C20 H20B 0.9700
C30 C40 1.498(9)
C30 H30A 0.9700
C30 H30B 0.9700
C40 C50 1.517(10)
C40 H40A 0.9700
C40 H40B 0.9700
C50 C60 1.515(10)
C50 H50A 0.9700
C50 H50B 0.9700
C60 H60A 0.9600
C60 H60B 0.9600
C60 H60C 0.9600
